data_7720392
loop_
_publ_author_name
'Doliner, Tobias A.'
'Hartmann, Peter E.'
'Oberwinkler, Gernot'
'Belaj, Ferdinand'
'Dup&#xe9;, Antoine'
'Boese, A. Daniel'
'Schachner, J&#xf6;rg A'

_publ_section_title
;
 A di-nuclear &#x3bc;-oxido rhenium(VI) complex: from deep purple to
 catalytic applications.
;
_journal_issue 11
_journal_name_full 'Dalton transactions (Cambridge, England : 2003)'
_journal_page_first 4547
_journal_page_last 4559
_journal_paper_doi 10.1039/d6dt00039h
_journal_volume 55
_journal_year 2026
_chemical_compound_source 'synthetical product'
_chemical_formula_moiety 'C4 H12 Cl3 O Re S2'
_chemical_formula_sum 'C4 H12 Cl3 O Re S2'
_chemical_formula_weight 432.81
_chemical_name_common ' trichloro-bis(dimethyl sulfide)-oxo-rhenium(V)'
_chemical_name_systematic ' trichloro-bis(dimethyl sulfide)-oxo-rhenium(V)'
_space_group_crystal_system monoclinic
_space_group_IT_number 14
_space_group_name_Hall '-P 2ybc'
_space_group_name_H-M_alt 'P 1 21/c 1'
_atom_sites_solution_hydrogens geom
_atom_sites_solution_primary direct
_atom_sites_solution_secondary difmap
_audit_creation_method 'manual edited SHELXL-2014/6.cif file'
_audit_update_record
;
2019-05-03 deposited with the CCDC.	2026-02-11 downloaded from the CCDC.
;
_cell_angle_alpha 90
_cell_angle_beta 103.407(2)
_cell_angle_gamma 90
_cell_formula_units_Z 4
_cell_length_a 7.8683(5)
_cell_length_b 12.6536(8)
_cell_length_c 12.0886(7)
_cell_measurement_reflns_used 9970
_cell_measurement_temperature 100(2)
_cell_measurement_theta_max 45.80
_cell_measurement_theta_min 2.36
_cell_volume 1170.77(13)
_computing_cell_refinement 'Bruker SAINT'
_computing_data_collection 'Bruker APEX2'
_computing_data_reduction 'Bruker SAINT'
_computing_molecular_graphics 'modified ORTEP (Johnson, 1965)'
_computing_publication_material 'SHELXL-2014/6 (Sheldrick, 2015)'
_computing_structure_refinement 'SHELXL-2014/6 (Sheldrick, 2015)'
_computing_structure_solution 'SHELXS-97 (Sheldrick, 2008)'
_diffrn_ambient_temperature 100(2)
_diffrn_measured_fraction_theta_full 1.000
_diffrn_measured_fraction_theta_max 1.000
_diffrn_measurement_device_type 'Bruker APEX-II CCD'
_diffrn_measurement_method '\f and \w scans'
_diffrn_radiation_monochromator 'multilayer monochromator'
_diffrn_radiation_source 'Incoatec microfocus sealed tube'
_diffrn_radiation_type MoK\a
_diffrn_radiation_wavelength 0.71073
_diffrn_reflns_av_R_equivalents 0.0781
_diffrn_reflns_av_unetI/netI 0.0450
_diffrn_reflns_Laue_measured_fraction_full 1.000
_diffrn_reflns_Laue_measured_fraction_max 1.000
_diffrn_reflns_limit_h_max 14
_diffrn_reflns_limit_h_min -13
_diffrn_reflns_limit_k_max 22
_diffrn_reflns_limit_k_min -22
_diffrn_reflns_limit_l_max 21
_diffrn_reflns_limit_l_min -21
_diffrn_reflns_number 54046
_diffrn_reflns_point_group_measured_fraction_full 1.000
_diffrn_reflns_point_group_measured_fraction_max 1.000
_diffrn_reflns_theta_full 40.00
_diffrn_reflns_theta_max 40.00
_diffrn_reflns_theta_min 2.36
_exptl_absorpt_coefficient_mu 11.372
_exptl_absorpt_correction_T_max 1.000
_exptl_absorpt_correction_T_min 0.496
_exptl_absorpt_correction_type multi-scan
_exptl_absorpt_process_details 'Bruker (2001). SADABS. Bruker AXS Inc., Madison, Wisconsin, USA.'
_exptl_crystal_colour green
_exptl_crystal_density_diffrn 2.455
_exptl_crystal_description block
_exptl_crystal_F_000 808
_exptl_crystal_size_max 0.260
_exptl_crystal_size_mid 0.160
_exptl_crystal_size_min 0.130
_refine_diff_density_max 1.984
_refine_diff_density_min -2.084
_refine_diff_density_rms 0.258
_refine_ls_extinction_method none
_refine_ls_goodness_of_fit_ref 1.045
_refine_ls_hydrogen_treatment refU
_refine_ls_matrix_type full
_refine_ls_number_parameters 108
_refine_ls_number_reflns 7253
_refine_ls_number_restraints 0
_refine_ls_restrained_S_all 1.045
_refine_ls_R_factor_all 0.0316
_refine_ls_R_factor_gt 0.0267
_refine_ls_shift/su_max 0.003
_refine_ls_shift/su_mean 0.000
_refine_ls_structure_factor_coef Fsqd
_refine_ls_weighting_details 'w=1/[\s^2^(Fo^2^)+(0.0191P)^2^+2.1458P] where P=(Fo^2^+2Fc^2^)/3'
_refine_ls_weighting_scheme calc
_refine_ls_wR_factor_gt 0.0668
_refine_ls_wR_factor_ref 0.0694
_reflns_Friedel_coverage 0.000
_reflns_number_gt 6499
_reflns_number_total 7253
_reflns_threshold_expression 'I > 2\s(I)'
_cod_data_source_file d6dt00039h2.cif
_cod_data_source_block JS79E
_cod_depositor_comments 'Adding full bibliography for 7720387--7720392.cif.'
_cod_original_sg_symbol_H-M 'P 21/c'
_cod_database_code 7720392
_shelx_space_group_comment
;
The symmetry employed for this shelxl refinement is uniquely defined
by the following loop, which should always be used as a source of
symmetry information in preference to the above space-group names.
They are only intended as comments.
;
_shelx_estimated_absorpt_t_min 0.156
_shelx_estimated_absorpt_t_max 0.320
_shelxl_version_number 2014/6

loop_
_space_group_symop_operation_xyz
'x, y, z'
'-x, y+1/2, -z+1/2'
'-x, -y, -z'
'x, -y-1/2, z-1/2'

loop_
_atom_site_label
_atom_site_type_symbol
_atom_site_fract_x
_atom_site_fract_y
_atom_site_fract_z
_atom_site_U_iso_or_equiv
_atom_site_adp_type
_atom_site_occupancy
_atom_site_site_symmetry_order
_atom_site_calc_flag
_atom_site_refinement_flags_posn
_atom_site_refinement_flags_adp
_atom_site_refinement_flags_occupancy
_atom_site_disorder_assembly
_atom_site_disorder_group
Re1 Re 0.69679(2) 0.78282(2) 0.71849(2) 0.00958(3) Uani 1 1 d . . . . .
O1 O 0.5935(3) 0.70935(14) 0.79764(16) 0.0154(3) Uani 1 1 d . . . . .
Cl1 Cl 0.59190(9) 0.95323(5) 0.74904(5) 0.01897(11) Uani 1 1 d . . . . .
Cl2 Cl 0.96101(8) 0.82554(5) 0.84885(5) 0.01760(10) Uani 1 1 d . . . . .
Cl3 Cl 0.80188(8) 0.85064(5) 0.56085(4) 0.01443(9) Uani 1 1 d . . . . .
S1 S 0.85996(8) 0.62952(5) 0.67715(5) 0.01322(9) Uani 1 1 d . . . . .
C11 C 0.8783(4) 0.5453(2) 0.7998(2) 0.0179(4) Uani 1 1 d . . . . .
H111 H 0.7615 0.5229 0.8057 0.030(7) Uiso 1 1 calc R U . . .
H112 H 0.9350 0.5843 0.8685 0.030(7) Uiso 1 1 calc R U . . .
H113 H 0.9484 0.4830 0.7917 0.030(7) Uiso 1 1 calc R U . . .
C12 C 0.7252(4) 0.5478(2) 0.5687(2) 0.0212(5) Uani 1 1 d . . . . .
H121 H 0.7864 0.4815 0.5619 0.034(7) Uiso 1 1 calc R U . . .
H122 H 0.7013 0.5852 0.4958 0.034(7) Uiso 1 1 calc R U . . .
H123 H 0.6147 0.5323 0.5897 0.034(7) Uiso 1 1 calc R U . . .
S2 S 0.43567(8) 0.74860(5) 0.55991(5) 0.01345(9) Uani 1 1 d . . . . .
C21 C 0.3631(4) 0.8696(2) 0.4852(2) 0.0187(4) Uani 1 1 d . . . . .
H211 H 0.2536 0.8568 0.4289 0.030(7) Uiso 1 1 calc R U . . .
H212 H 0.4523 0.8945 0.4467 0.030(7) Uiso 1 1 calc R U . . .
H213 H 0.3439 0.9232 0.5395 0.030(7) Uiso 1 1 calc R U . . .
C22 C 0.2596(4) 0.7301(3) 0.6309(3) 0.0243(5) Uani 1 1 d . . . . .
H221 H 0.2638 0.7860 0.6875 0.028(7) Uiso 1 1 calc R U . . .
H222 H 0.2720 0.6611 0.6687 0.028(7) Uiso 1 1 calc R U . . .
H223 H 0.1475 0.7331 0.5749 0.028(7) Uiso 1 1 calc R U . . .

loop_
_atom_site_aniso_label
_atom_site_aniso_U_11
_atom_site_aniso_U_22
_atom_site_aniso_U_33
_atom_site_aniso_U_23
_atom_site_aniso_U_13
_atom_site_aniso_U_12
Re1 0.01017(4) 0.00980(4) 0.00844(3) 0.00070(2) 0.00145(3) -0.00036(2)
O1 0.0145(8) 0.0170(7) 0.0154(7) 0.0028(5) 0.0047(6) 0.0000(6)
Cl1 0.0274(3) 0.0140(2) 0.0148(2) -0.00143(16) 0.00339(19) 0.0060(2)
Cl2 0.0162(2) 0.0189(2) 0.0149(2) 0.00217(17) -0.00207(17) -0.00618(19)
Cl3 0.0153(2) 0.0170(2) 0.01129(17) 0.00243(15) 0.00364(15) -0.00281(17)
S1 0.0118(2) 0.0142(2) 0.01391(19) 0.00105(16) 0.00353(16) 0.00178(17)
C11 0.0227(12) 0.0148(9) 0.0149(8) 0.0026(7) 0.0018(8) 0.0046(8)
C12 0.0275(13) 0.0179(10) 0.0154(9) -0.0050(7) -0.0006(8) 0.0043(9)
S2 0.0114(2) 0.0141(2) 0.01339(19) -0.00054(16) -0.00005(16) 0.00088(17)
C21 0.0186(11) 0.0208(10) 0.0151(8) 0.0048(7) 0.0004(7) 0.0041(8)
C22 0.0121(11) 0.0323(14) 0.0277(12) 0.0088(10) 0.0033(9) -0.0019(9)

loop_
_atom_type_symbol
_atom_type_description
_atom_type_scat_dispersion_real
_atom_type_scat_dispersion_imag
_atom_type_scat_source
C C 0.0033 0.0016 'International Tables Vol C Tables 4.2.6.8 and 6.1.1.4'
H H 0.0000 0.0000 'International Tables Vol C Tables 4.2.6.8 and 6.1.1.4'
Cl Cl 0.1484 0.1585 'International Tables Vol C Tables 4.2.6.8 and 6.1.1.4'
O O 0.0106 0.0060 'International Tables Vol C Tables 4.2.6.8 and 6.1.1.4'
Re Re -1.0185 7.2310 'International Tables Vol C Tables 4.2.6.8 and 6.1.1.4'
S S 0.1246 0.1234 'International Tables Vol C Tables 4.2.6.8 and 6.1.1.4'

loop_
_geom_angle_atom_site_label_1
_geom_angle_atom_site_label_2
_geom_angle_atom_site_label_3
_geom_angle
_geom_angle_site_symmetry_1
_geom_angle_site_symmetry_3
_geom_angle_publ_flag
O1 Re1 Cl2 102.40(7) . . ?
O1 Re1 Cl1 100.58(7) . . ?
Cl2 Re1 Cl1 88.41(2) . . ?
O1 Re1 Cl3 162.38(7) . . ?
Cl2 Re1 Cl3 92.05(2) . . ?
Cl1 Re1 Cl3 89.71(2) . . ?
O1 Re1 S1 91.37(7) . . ?
Cl2 Re1 S1 83.98(2) . . ?
Cl1 Re1 S1 166.99(2) . . ?
Cl3 Re1 S1 80.06(2) . . ?
O1 Re1 S2 85.44(7) . . ?
Cl2 Re1 S2 172.07(2) . . ?
Cl1 Re1 S2 91.33(2) . . ?
Cl3 Re1 S2 80.02(2) . . ?
S1 Re1 S2 94.76(2) . . ?
C11 S1 C12 100.34(13) . . ?
C11 S1 Re1 104.28(9) . . ?
C12 S1 Re1 110.80(10) . . ?
S1 C11 H111 109.5 . . ?
S1 C11 H112 109.5 . . ?
H111 C11 H112 109.5 . . ?
S1 C11 H113 109.5 . . ?
H111 C11 H113 109.5 . . ?
H112 C11 H113 109.5 . . ?
S1 C12 H121 109.5 . . ?
S1 C12 H122 109.5 . . ?
H121 C12 H122 109.5 . . ?
S1 C12 H123 109.5 . . ?
H121 C12 H123 109.5 . . ?
H122 C12 H123 109.5 . . ?
C21 S2 C22 99.18(14) . . ?
C21 S2 Re1 110.22(9) . . ?
C22 S2 Re1 104.04(11) . . ?
S2 C21 H211 109.5 . . ?
S2 C21 H212 109.5 . . ?
H211 C21 H212 109.5 . . ?
S2 C21 H213 109.5 . . ?
H211 C21 H213 109.5 . . ?
H212 C21 H213 109.5 . . ?
S2 C22 H221 109.5 . . ?
S2 C22 H222 109.5 . . ?
H221 C22 H222 109.5 . . ?
S2 C22 H223 109.5 . . ?
H221 C22 H223 109.5 . . ?
H222 C22 H223 109.5 . . ?

loop_
_geom_bond_atom_site_label_1
_geom_bond_atom_site_label_2
_geom_bond_distance
_geom_bond_site_symmetry_2
_geom_bond_publ_flag
Re1 O1 1.6737(18) . ?
Re1 Cl2 2.3619(6) . ?
Re1 Cl1 2.3682(6) . ?
Re1 Cl3 2.4048(5) . ?
Re1 S1 2.4410(6) . ?
Re1 S2 2.5014(6) . ?
S1 C11 1.804(2) . ?
S1 C12 1.808(3) . ?
C11 H111 0.98 . ?
C11 H112 0.98 . ?
C11 H113 0.98 . ?
C12 H121 0.98 . ?
C12 H122 0.98 . ?
C12 H123 0.98 . ?
S2 C21 1.801(3) . ?
S2 C22 1.806(3) . ?
C21 H211 0.98 . ?
C21 H212 0.98 . ?
C21 H213 0.98 . ?
C22 H221 0.98 . ?
C22 H222 0.98 . ?
C22 H223 0.98 . ?
